data_7202319
loop_
_publ_author_name
'Du, Miao'
'Zhang, Zhi-Hui'
'Wang, Xiu-Guang'
'Tang, Liang-Fu'
'Zhao, Xiao-Jun'

_publ_section_title
;
 Structural modulation of polythreading and interpenetrating
 coordination networks with an elongated dipyridyl building block and
 various anionic co-ligands
;
_journal_issue 12
_journal_name_full CrystEngComm
_journal_page_first 1855
_journal_paper_doi 10.1039/b810121c
_journal_volume 10
_journal_year 2008
_chemical_formula_sum 'C46 H45 Mn N18 O0.5'
_chemical_formula_weight 912.94
_chemical_name_systematic
;
?
;
_space_group_IT_number 60
_symmetry_cell_setting orthorhombic
_symmetry_space_group_name_Hall '-P 2n 2ab'
_symmetry_space_group_name_H-M 'P b c n'
_atom_sites_solution_hydrogens geom
_atom_sites_solution_primary direct
_atom_sites_solution_secondary difmap
_audit_creation_method SHELXL-97
_cell_angle_alpha 90.00
_cell_angle_beta 90.00
_cell_angle_gamma 90.00
_cell_formula_units_Z 4
_cell_length_a 24.958(4)
_cell_length_b 24.637(4)
_cell_length_c 8.1686(12)
_cell_measurement_reflns_used 3683
_cell_measurement_temperature 293(2)
_cell_measurement_theta_max 23.69
_cell_measurement_theta_min 2.31
_cell_volume 5022.8(14)
_computing_cell_refinement 'Bruker APEX II'
_computing_data_collection 'Bruker APEX II'
_computing_data_reduction 'Bruker SAINT'
_computing_molecular_graphics 'Bruker SHELXTL'
_computing_publication_material 'Bruker SHELXTL'
_computing_structure_refinement 'SHELXL-97 (Sheldrick, 1997)'
_computing_structure_solution 'SHELXS-97 (Sheldrick, 1990)'
_diffrn_ambient_temperature 293(2)
_diffrn_measured_fraction_theta_full 0.997
_diffrn_measured_fraction_theta_max 0.997
_diffrn_measurement_device_type 'Apex II CCD area detector'
_diffrn_measurement_method 'phi and omega scans'
_diffrn_radiation_monochromator graphite
_diffrn_radiation_source 'fine-focus sealed tube'
_diffrn_radiation_type MoK\a
_diffrn_radiation_wavelength 0.71073
_diffrn_reflns_av_R_equivalents 0.1137
_diffrn_reflns_av_sigmaI/netI 0.1229
_diffrn_reflns_limit_h_max 29
_diffrn_reflns_limit_h_min -27
_diffrn_reflns_limit_k_max 29
_diffrn_reflns_limit_k_min -27
_diffrn_reflns_limit_l_max 9
_diffrn_reflns_limit_l_min -8
_diffrn_reflns_number 24392
_diffrn_reflns_theta_full 25.03
_diffrn_reflns_theta_max 25.03
_diffrn_reflns_theta_min 1.65
_exptl_absorpt_coefficient_mu 0.314
_exptl_absorpt_correction_T_max 0.9264
_exptl_absorpt_correction_T_min 0.8737
_exptl_absorpt_correction_type multi-scan
_exptl_absorpt_process_details SADABS
_exptl_crystal_colour COLORLESS
_exptl_crystal_density_diffrn 1.207
_exptl_crystal_density_meas ?
_exptl_crystal_density_method 'not measured'
_exptl_crystal_description BLOCK
_exptl_crystal_F_000 1904
_exptl_crystal_size_max 0.45
_exptl_crystal_size_mid 0.35
_exptl_crystal_size_min 0.24
_refine_diff_density_max 0.870
_refine_diff_density_min -0.546
_refine_diff_density_rms 0.173
_refine_ls_extinction_coef 0.026(5)
_refine_ls_extinction_expression Fc^*^=kFc[1+0.001xFc^2^\l^3^/sin(2\q)]^-1/4^
_refine_ls_extinction_method SHELXL
_refine_ls_goodness_of_fit_ref 1.199
_refine_ls_hydrogen_treatment constr
_refine_ls_matrix_type full
_refine_ls_number_parameters 307
_refine_ls_number_reflns 4427
_refine_ls_number_restraints 30
_refine_ls_restrained_S_all 1.272
_refine_ls_R_factor_all 0.1668
_refine_ls_R_factor_gt 0.1278
_refine_ls_shift/su_max 0.001
_refine_ls_shift/su_mean 0.000
_refine_ls_structure_factor_coef Fsqd
_refine_ls_weighting_details 'calc w=1/[\s^2^(Fo^2^)+(0.2000P)^2^+0.0000P] where P=(Fo^2^+2Fc^2^)/3'
_refine_ls_weighting_scheme calc
_refine_ls_wR_factor_gt 0.3078
_refine_ls_wR_factor_ref 0.3484
_reflns_number_gt 2742
_reflns_number_total 4427
_reflns_threshold_expression >2sigma(I)
_cod_data_source_file b810121c.txt
_cod_data_source_block 1.Mn
_cod_depositor_comments
;
The following automatic conversions were performed:
'_symmetry_cell_setting' value 'Orthorhombic' changed to 'orthorhombic'
according to '/home/saulius/struct/CIF-dictionaries/cif_core.dic'
dictionary named 'cif_core.dic' version 2.4.1 from
2010-06-29.

'_exptl_absorpt_correction_type' value 'MULTI-SCAN' changed
to 'multi-scan' according to
'/home/saulius/struct/CIF-dictionaries/cif_core.dic' dictionary named
'cif_core.dic' version 2.4.1 from
2010-06-29.

'_refine_ls_hydrogen_treatment' value 'Constr' changed to
'constr' according to '/home/saulius/struct/CIF-dictionaries/cif_core.dic'
dictionary named 'cif_core.dic' version 2.4.1 from 2010-06-29.

Automatic conversion script
Id: cif_fix_enum 1527 2010-12-29 10:47:43Z saulius 

The following automatic conversions were performed:

'_exptl_crystal_density_meas' value 'NONE' was changed to '?' - the
value is perceived as not measured.

Automatic conversion script
Id: cif_fix_values 3008 2015-01-20 13:52:24Z robertas 
;
_cod_original_cell_volume 5022.9(13)
_cod_original_sg_symbol_H-M Pbcn
_cod_original_formula_sum 'C46 H45 Mn N18 O0.50'
_cod_database_code 7202319

loop_
_symmetry_equiv_pos_as_xyz
'x, y, z'
'-x+1/2, -y+1/2, z+1/2'
'-x, y, -z+1/2'
'x+1/2, -y+1/2, -z'
'-x, -y, -z'
'x-1/2, y-1/2, -z-1/2'
'x, -y, z-1/2'
'-x-1/2, y-1/2, z'

loop_
_atom_site_label
_atom_site_type_symbol
_atom_site_fract_x
_atom_site_fract_y
_atom_site_fract_z
_atom_site_U_iso_or_equiv
_atom_site_adp_type
_atom_site_occupancy
_atom_site_symmetry_multiplicity
_atom_site_calc_flag
_atom_site_refinement_flags
_atom_site_disorder_assembly
_atom_site_disorder_group
Mn1 Mn 0.0000 0.23060(5) 0.2500 0.0695(7) Uani 1 2 d S . .
N1 N 0.4501(2) -0.2022(2) 0.1308(8) 0.0693(16) Uani 1 1 d . . .
N2 N 0.33981(17) 0.01360(17) -0.1481(6) 0.0514(12) Uani 1 1 d . . .
N3 N 0.30747(18) -0.02368(18) -0.2217(6) 0.0521(12) Uani 1 1 d . . .
N4 N 0.21717(17) 0.00826(18) -0.2265(6) 0.0525(12) Uani 1 1 d . . .
N5 N 0.18551(18) -0.03281(18) -0.1713(7) 0.0563(13) Uani 1 1 d . . .
N6 N 0.05213(19) 0.1663(2) 0.1274(8) 0.0705(16) Uani 1 1 d . . .
N7 N 0.0527(3) 0.2292(3) 0.4732(14) 0.097(3) Uani 1 1 d . . .
N8 N 0.1053(5) 0.2010(5) 0.6936(15) 0.145(3) Uani 1 1 d U . .
N9 N 0.1849(5) 0.2431(4) 0.807(2) 0.172(6) Uani 1 1 d . . .
C1 C 0.4011(3) -0.1209(3) 0.1568(10) 0.076(2) Uani 1 1 d . . .
H1 H 0.3876 -0.0940 0.2251 0.091 Uiso 1 1 calc R . .
C2 C 0.4275(3) -0.1652(3) 0.2236(11) 0.083(2) Uani 1 1 d . . .
H2 H 0.4292 -0.1689 0.3368 0.100 Uiso 1 1 calc R . .
C3 C 0.4446(3) -0.1980(3) -0.0306(11) 0.085(2) Uani 1 1 d . . .
H3 H 0.4604 -0.2244 -0.0962 0.102 Uiso 1 1 calc R . .
C4 C 0.4172(3) -0.1572(3) -0.1045(11) 0.082(2) Uani 1 1 d . . .
H4 H 0.4136 -0.1566 -0.2178 0.099 Uiso 1 1 calc R . .
C5 C 0.3949(2) -0.1166(2) -0.0101(8) 0.0584(16) Uani 1 1 d . . .
C6 C 0.3649(2) -0.0710(2) -0.0833(8) 0.0554(15) Uani 1 1 d . . .
C7 C 0.3214(2) -0.0743(2) -0.1843(8) 0.0557(15) Uani 1 1 d . . .
C8 C 0.2912(3) -0.1219(3) -0.2468(11) 0.085(2) Uani 1 1 d . . .
H8A H 0.2539 -0.1177 -0.2212 0.128 Uiso 1 1 calc R . .
H8B H 0.3045 -0.1543 -0.1963 0.128 Uiso 1 1 calc R . .
H8C H 0.2955 -0.1243 -0.3633 0.128 Uiso 1 1 calc R . .
C9 C 0.3749(2) -0.0153(2) -0.0644(7) 0.0514(14) Uani 1 1 d . . .
C10 C 0.4199(2) 0.0111(3) 0.0221(9) 0.0668(17) Uani 1 1 d . . .
H10A H 0.4493 0.0164 -0.0519 0.100 Uiso 1 1 d R . .
H10B H 0.4313 -0.0113 0.1118 0.100 Uiso 1 1 d R . .
H10C H 0.4080 0.0456 0.0631 0.100 Uiso 1 1 d R . .
C11 C 0.2641(2) -0.0048(3) -0.3217(8) 0.0560(15) Uani 1 1 d . . .
H11A H 0.2550 -0.0327 -0.4010 0.067 Uiso 1 1 calc R . .
H11B H 0.2755 0.0271 -0.3815 0.067 Uiso 1 1 calc R . .
C12 C 0.1457(2) -0.0084(2) -0.0928(8) 0.0561(14) Uani 1 1 d . . .
C13 C 0.1026(3) -0.0420(3) -0.0198(10) 0.0731(19) Uani 1 1 d . . .
H13A H 0.0732 -0.0445 -0.0951 0.110 Uiso 1 1 calc R . .
H13B H 0.0906 -0.0256 0.0802 0.110 Uiso 1 1 calc R . .
H13C H 0.1161 -0.0777 0.0027 0.110 Uiso 1 1 calc R . .
C14 C 0.1520(2) 0.0483(2) -0.0961(8) 0.0548(14) Uani 1 1 d . . .
C15 C 0.1981(2) 0.0576(2) -0.1821(8) 0.0547(14) Uani 1 1 d . . .
C16 C 0.2258(3) 0.1074(3) -0.2347(10) 0.075(2) Uani 1 1 d . . .
H16A H 0.2634 0.1042 -0.2114 0.113 Uiso 1 1 calc R . .
H16B H 0.2113 0.1379 -0.1767 0.113 Uiso 1 1 calc R . .
H16C H 0.2207 0.1125 -0.3502 0.113 Uiso 1 1 calc R . .
C17 C 0.1174(2) 0.0888(2) -0.0185(8) 0.0559(15) Uani 1 1 d . . .
C18 C 0.0621(2) 0.0872(3) -0.0335(10) 0.0725(19) Uani 1 1 d . . .
H18 H 0.0458 0.0599 -0.0942 0.087 Uiso 1 1 calc R . .
C19 C 0.0319(2) 0.1258(2) 0.0411(11) 0.077(2) Uani 1 1 d . . .
H19 H -0.0051 0.1235 0.0309 0.093 Uiso 1 1 calc R . .
C20 C 0.1043(2) 0.1681(2) 0.1422(10) 0.0674(18) Uani 1 1 d . . .
H20 H 0.1193 0.1961 0.2035 0.081 Uiso 1 1 calc R . .
C21 C 0.1382(2) 0.1309(2) 0.0722(9) 0.0643(17) Uani 1 1 d . . .
H21 H 0.1751 0.1342 0.0860 0.077 Uiso 1 1 calc R . .
C22 C 0.0759(4) 0.2204(4) 0.5596(15) 0.091(3) Uani 1 1 d U . .
C23 C 0.1477(6) 0.2277(5) 0.7513(19) 0.126(3) Uani 1 1 d U . .
O1 O 0.2997(12) 0.2368(13) 0.684(6) 0.158(16) Uani 0.25 1 d PD . .
H1A H 0.2774 0.2594 0.6452 0.237 Uiso 0.25 1 d PRD . .
H1B H 0.3011 0.2242 0.7950 0.237 Uiso 0.25 1 d PRD . .

loop_
_atom_site_aniso_label
_atom_site_aniso_U_11
_atom_site_aniso_U_22
_atom_site_aniso_U_33
_atom_site_aniso_U_23
_atom_site_aniso_U_13
_atom_site_aniso_U_12
Mn1 0.0641(9) 0.0317(7) 0.1126(14) 0.000 0.0360(8) 0.000
N1 0.075(3) 0.042(3) 0.091(5) -0.005(3) -0.025(3) 0.013(2)
N2 0.054(2) 0.040(2) 0.061(3) 0.006(2) 0.004(2) 0.0042(18)
N3 0.055(2) 0.045(2) 0.057(3) -0.001(2) -0.005(2) 0.0111(19)
N4 0.058(3) 0.044(2) 0.056(3) -0.001(2) -0.001(2) 0.0104(19)
N5 0.063(3) 0.043(2) 0.062(3) -0.007(2) 0.003(2) 0.005(2)
N6 0.060(3) 0.043(3) 0.107(5) -0.009(3) 0.024(3) 0.004(2)
N7 0.096(5) 0.054(4) 0.143(8) 0.008(4) 0.045(5) 0.007(3)
N8 0.159(6) 0.124(5) 0.153(6) 0.019(5) -0.011(5) -0.009(5)
N9 0.155(10) 0.082(6) 0.277(18) 0.015(8) -0.070(11) -0.009(6)
C1 0.091(5) 0.055(4) 0.080(5) -0.007(3) -0.006(4) 0.029(3)
C2 0.116(6) 0.054(4) 0.080(5) 0.004(4) -0.019(4) 0.027(4)
C3 0.111(6) 0.063(4) 0.082(6) -0.019(4) -0.029(4) 0.037(4)
C4 0.099(5) 0.069(4) 0.079(5) -0.006(4) -0.025(4) 0.037(4)
C5 0.061(3) 0.049(3) 0.065(4) 0.000(3) -0.010(3) 0.010(2)
C6 0.055(3) 0.043(3) 0.068(4) 0.003(3) -0.002(3) 0.009(2)
C7 0.057(3) 0.040(3) 0.070(4) -0.001(3) -0.006(3) 0.010(2)
C8 0.091(5) 0.049(4) 0.116(7) -0.014(4) -0.033(5) 0.009(3)
C9 0.049(3) 0.053(3) 0.052(4) 0.004(3) 0.003(2) 0.009(2)
C10 0.061(3) 0.064(4) 0.075(5) 0.002(3) -0.006(3) -0.004(3)
C11 0.054(3) 0.055(3) 0.059(4) -0.001(3) -0.001(3) 0.015(2)
C12 0.062(3) 0.043(3) 0.064(4) -0.003(3) 0.001(3) 0.004(2)
C13 0.070(4) 0.058(4) 0.091(5) 0.006(3) 0.009(4) -0.002(3)
C14 0.055(3) 0.045(3) 0.065(4) -0.004(3) -0.001(3) 0.008(2)
C15 0.059(3) 0.044(3) 0.062(4) 0.002(2) 0.000(3) 0.010(2)
C16 0.077(4) 0.051(3) 0.097(6) 0.007(3) 0.023(4) 0.010(3)
C17 0.064(3) 0.036(3) 0.068(4) 0.001(3) 0.010(3) 0.004(2)
C18 0.062(4) 0.049(3) 0.107(6) -0.021(3) 0.006(4) -0.002(2)
C19 0.049(3) 0.049(3) 0.134(7) -0.018(4) 0.017(4) -0.003(2)
C20 0.058(3) 0.046(3) 0.098(5) -0.016(3) 0.010(3) 0.000(2)
C21 0.056(3) 0.045(3) 0.091(5) -0.006(3) 0.007(3) 0.006(2)
C22 0.103(6) 0.069(5) 0.101(6) 0.002(4) 0.003(5) 0.000(4)
C23 0.130(6) 0.104(6) 0.145(7) 0.013(5) -0.007(6) -0.004(5)
O1 0.086(17) 0.15(3) 0.24(4) -0.01(3) 0.06(2) -0.060(17)

loop_
_atom_type_symbol
_atom_type_description
_atom_type_scat_dispersion_real
_atom_type_scat_dispersion_imag
_atom_type_scat_source
C C 0.0033 0.0016 'International Tables Vol C Tables 4.2.6.8 and 6.1.1.4'
H H 0.0000 0.0000 'International Tables Vol C Tables 4.2.6.8 and 6.1.1.4'
N N 0.0061 0.0033 'International Tables Vol C Tables 4.2.6.8 and 6.1.1.4'
O O 0.0106 0.0060 'International Tables Vol C Tables 4.2.6.8 and 6.1.1.4'
Mn Mn 0.3368 0.7283 'International Tables Vol C Tables 4.2.6.8 and 6.1.1.4'

loop_
_geom_angle_atom_site_label_1
_geom_angle_atom_site_label_2
_geom_angle_atom_site_label_3
_geom_angle
_geom_angle_site_symmetry_1
_geom_angle_site_symmetry_3
_geom_angle_publ_flag
N6 Mn1 N6 92.1(3) 3 . ?
N6 Mn1 N7 90.7(2) 3 3 ?
N6 Mn1 N7 88.1(2) . 3 ?
N6 Mn1 N7 88.1(2) 3 . ?
N6 Mn1 N7 90.7(2) . . ?
N7 Mn1 N7 178.3(4) 3 . ?
N6 Mn1 N1 90.3(2) 3 6_566 ?
N6 Mn1 N1 177.61(18) . 6_566 ?
N7 Mn1 N1 92.1(3) 3 6_566 ?
N7 Mn1 N1 89.1(2) . 6_566 ?
N6 Mn1 N1 177.61(18) 3 8_665 ?
N6 Mn1 N1 90.3(2) . 8_665 ?
N7 Mn1 N1 89.1(2) 3 8_665 ?
N7 Mn1 N1 92.1(3) . 8_665 ?
N1 Mn1 N1 87.3(3) 6_566 8_665 ?
C2 N1 C3 118.4(6) . . ?
C2 N1 Mn1 119.3(5) . 6_656 ?
C3 N1 Mn1 122.2(4) . 6_656 ?
C9 N2 N3 104.9(4) . . ?
C7 N3 N2 112.1(4) . . ?
C7 N3 C11 129.2(5) . . ?
N2 N3 C11 118.7(5) . . ?
C15 N4 N5 112.0(5) . . ?
C15 N4 C11 129.0(5) . . ?
N5 N4 C11 118.9(5) . . ?
C12 N5 N4 105.0(4) . . ?
C20 N6 C19 117.0(5) . . ?
C20 N6 Mn1 120.3(4) . . ?
C19 N6 Mn1 122.7(4) . . ?
C22 N7 Mn1 167.0(10) . . ?
C23 N8 C22 121.5(11) . . ?
C5 C1 C2 120.4(7) . . ?
C5 C1 H1 119.8 . . ?
C2 C1 H1 119.8 . . ?
N1 C2 C1 121.5(8) . . ?
N1 C2 H2 119.3 . . ?
C1 C2 H2 119.3 . . ?
N1 C3 C4 123.3(7) . . ?
N1 C3 H3 118.3 . . ?
C4 C3 H3 118.3 . . ?
C3 C4 C5 119.5(8) . . ?
C3 C4 H4 120.3 . . ?
C5 C4 H4 120.3 . . ?
C1 C5 C4 116.8(6) . . ?
C1 C5 C6 121.2(6) . . ?
C4 C5 C6 122.0(6) . . ?
C7 C6 C9 105.5(5) . . ?
C7 C6 C5 127.0(5) . . ?
C9 C6 C5 127.5(5) . . ?
N3 C7 C6 106.9(5) . . ?
N3 C7 C8 121.9(5) . . ?
C6 C7 C8 131.3(5) . . ?
C7 C8 H8A 109.5 . . ?
C7 C8 H8B 109.5 . . ?
H8A C8 H8B 109.5 . . ?
C7 C8 H8C 109.5 . . ?
H8A C8 H8C 109.5 . . ?
H8B C8 H8C 109.5 . . ?
N2 C9 C6 110.6(5) . . ?
N2 C9 C10 120.9(5) . . ?
C6 C9 C10 128.3(5) . . ?
C9 C10 H10A 109.9 . . ?
C9 C10 H10B 109.6 . . ?
H10A C10 H10B 109.5 . . ?
C9 C10 H10C 108.9 . . ?
H10A C10 H10C 109.5 . . ?
H10B C10 H10C 109.5 . . ?
N3 C11 N4 112.2(5) . . ?
N3 C11 H11A 109.2 . . ?
N4 C11 H11A 109.2 . . ?
N3 C11 H11B 109.2 . . ?
N4 C11 H11B 109.2 . . ?
H11A C11 H11B 107.9 . . ?
N5 C12 C14 110.9(5) . . ?
N5 C12 C13 119.1(5) . . ?
C14 C12 C13 130.0(5) . . ?
C12 C13 H13A 109.5 . . ?
C12 C13 H13B 109.5 . . ?
H13A C13 H13B 109.5 . . ?
C12 C13 H13C 109.5 . . ?
H13A C13 H13C 109.5 . . ?
H13B C13 H13C 109.5 . . ?
C15 C14 C12 105.6(5) . . ?
C15 C14 C17 127.2(5) . . ?
C12 C14 C17 127.1(5) . . ?
N4 C15 C14 106.4(5) . . ?
N4 C15 C16 120.4(5) . . ?
C14 C15 C16 133.1(5) . . ?
C15 C16 H16A 109.5 . . ?
C15 C16 H16B 109.5 . . ?
H16A C16 H16B 109.5 . . ?
C15 C16 H16C 109.5 . . ?
H16A C16 H16C 109.5 . . ?
H16B C16 H16C 109.5 . . ?
C21 C17 C18 116.4(5) . . ?
C21 C17 C14 121.7(5) . . ?
C18 C17 C14 122.0(5) . . ?
C19 C18 C17 119.5(6) . . ?
C19 C18 H18 120.2 . . ?
C17 C18 H18 120.2 . . ?
N6 C19 C18 123.8(6) . . ?
N6 C19 H19 118.1 . . ?
C18 C19 H19 118.1 . . ?
N6 C20 C21 123.6(6) . . ?
N6 C20 H20 118.2 . . ?
C21 C20 H20 118.2 . . ?
C20 C21 C17 119.7(6) . . ?
C20 C21 H21 120.1 . . ?
C17 C21 H21 120.1 . . ?
N7 C22 N8 171.5(14) . . ?
N9 C23 N8 170.3(14) . . ?
H1A O1 H1B 126.3 . . ?

loop_
_geom_bond_atom_site_label_1
_geom_bond_atom_site_label_2
_geom_bond_distance
_geom_bond_site_symmetry_2
_geom_bond_publ_flag
Mn1 N6 2.281(5) 3 ?
Mn1 N6 2.281(5) . ?
Mn1 N7 2.249(12) 3 ?
Mn1 N7 2.249(12) . ?
Mn1 N1 2.290(5) 6_566 ?
Mn1 N1 2.290(5) 8_665 ?
N1 C2 1.311(10) . ?
N1 C3 1.329(11) . ?
N1 Mn1 2.290(5) 6_656 ?
N2 C9 1.321(7) . ?
N2 N3 1.363(7) . ?
N3 C7 1.330(7) . ?
N3 C11 1.433(7) . ?
N4 C15 1.354(7) . ?
N4 N5 1.361(7) . ?
N4 C11 1.443(7) . ?
N5 C12 1.326(7) . ?
N6 C20 1.310(8) . ?
N6 C19 1.323(9) . ?
N7 C22 0.938(12) . ?
N8 C23 1.333(17) . ?
N8 C22 1.402(15) . ?
N9 C23 1.100(16) . ?
C1 C5 1.377(11) . ?
C1 C2 1.386(9) . ?
C1 H1 0.9300 . ?
C2 H2 0.9300 . ?
C3 C4 1.358(10) . ?
C3 H3 0.9300 . ?
C4 C5 1.381(9) . ?
C4 H4 0.9300 . ?
C5 C6 1.477(8) . ?
C6 C7 1.365(8) . ?
C6 C9 1.402(8) . ?
C7 C8 1.484(9) . ?
C8 H8A 0.9600 . ?
C8 H8B 0.9600 . ?
C8 H8C 0.9600 . ?
C9 C10 1.477(8) . ?
C10 H10A 0.9600 . ?
C10 H10B 0.9600 . ?
C10 H10C 0.9600 . ?
C11 H11A 0.9700 . ?
C11 H11B 0.9700 . ?
C12 C14 1.408(8) . ?
C12 C13 1.482(9) . ?
C13 H13A 0.9600 . ?
C13 H13B 0.9600 . ?
C13 H13C 0.9600 . ?
C14 C15 1.368(8) . ?
C14 C17 1.464(8) . ?
C15 C16 1.472(9) . ?
C16 H16A 0.9600 . ?
C16 H16B 0.9600 . ?
C16 H16C 0.9600 . ?
C17 C21 1.376(9) . ?
C17 C18 1.387(9) . ?
C18 C19 1.357(9) . ?
C18 H18 0.9300 . ?
C19 H19 0.9300 . ?
C20 C21 1.371(8) . ?
C20 H20 0.9300 . ?
C21 H21 0.9300 . ?
O1 H1A 0.8482 . ?
O1 H1B 0.9567 . ?

loop_
_geom_torsion_atom_site_label_1
_geom_torsion_atom_site_label_2
_geom_torsion_atom_site_label_3
_geom_torsion_atom_site_label_4
_geom_torsion
_geom_torsion_site_symmetry_1
_geom_torsion_site_symmetry_2
_geom_torsion_site_symmetry_3
_geom_torsion_site_symmetry_4
_geom_torsion_publ_flag
C9 N2 N3 C7 0.6(6) . . . . ?
C9 N2 N3 C11 179.3(5) . . . . ?
C15 N4 N5 C12 0.7(7) . . . . ?
C11 N4 N5 C12 -178.6(5) . . . . ?
N6 Mn1 N6 C20 -128.0(7) 3 . . . ?
N7 Mn1 N6 C20 141.3(6) 3 . . . ?
N7 Mn1 N6 C20 -39.9(6) . . . . ?
N1 Mn1 N6 C20 52.2(6) 8_665 . . . ?
N6 Mn1 N6 C19 51.1(6) 3 . . . ?
N7 Mn1 N6 C19 -39.5(6) 3 . . . ?
N7 Mn1 N6 C19 139.3(7) . . . . ?
N1 Mn1 N6 C19 -128.6(6) 8_665 . . . ?
N6 Mn1 N7 C22 62(5) 3 . . . ?
N6 Mn1 N7 C22 -30(5) . . . . ?
N1 Mn1 N7 C22 152(5) 6_566 . . . ?
N1 Mn1 N7 C22 -121(5) 8_665 . . . ?
C3 N1 C2 C1 -3.8(12) . . . . ?
Mn1 N1 C2 C1 173.9(6) 6_656 . . . ?
C5 C1 C2 N1 4.5(13) . . . . ?
C2 N1 C3 C4 0.6(13) . . . . ?
Mn1 N1 C3 C4 -177.0(6) 6_656 . . . ?
N1 C3 C4 C5 1.9(13) . . . . ?
C2 C1 C5 C4 -1.9(11) . . . . ?
C2 C1 C5 C6 177.3(7) . . . . ?
C3 C4 C5 C1 -1.2(11) . . . . ?
C3 C4 C5 C6 179.7(7) . . . . ?
C1 C5 C6 C7 -123.1(7) . . . . ?
C4 C5 C6 C7 56.0(10) . . . . ?
C1 C5 C6 C9 57.1(10) . . . . ?
C4 C5 C6 C9 -123.8(8) . . . . ?
N2 N3 C7 C6 -0.6(7) . . . . ?
C11 N3 C7 C6 -179.0(5) . . . . ?
N2 N3 C7 C8 178.5(6) . . . . ?
C11 N3 C7 C8 0.0(10) . . . . ?
C9 C6 C7 N3 0.3(7) . . . . ?
C5 C6 C7 N3 -179.6(6) . . . . ?
C9 C6 C7 C8 -178.7(7) . . . . ?
C5 C6 C7 C8 1.5(12) . . . . ?
N3 N2 C9 C6 -0.5(6) . . . . ?
N3 N2 C9 C10 174.9(5) . . . . ?
C7 C6 C9 N2 0.1(7) . . . . ?
C5 C6 C9 N2 180.0(6) . . . . ?
C7 C6 C9 C10 -174.8(6) . . . . ?
C5 C6 C9 C10 5.0(11) . . . . ?
C7 N3 C11 N4 94.7(7) . . . . ?
N2 N3 C11 N4 -83.7(6) . . . . ?
C15 N4 C11 N3 103.2(7) . . . . ?
N5 N4 C11 N3 -77.6(7) . . . . ?
N4 N5 C12 C14 -0.5(7) . . . . ?
N4 N5 C12 C13 178.5(6) . . . . ?
N5 C12 C14 C15 0.2(7) . . . . ?
C13 C12 C14 C15 -178.7(7) . . . . ?
N5 C12 C14 C17 -177.8(6) . . . . ?
C13 C12 C14 C17 3.3(11) . . . . ?
N5 N4 C15 C14 -0.6(7) . . . . ?
C11 N4 C15 C14 178.6(6) . . . . ?
N5 N4 C15 C16 -178.0(6) . . . . ?
C11 N4 C15 C16 1.2(10) . . . . ?
C12 C14 C15 N4 0.3(7) . . . . ?
C17 C14 C15 N4 178.2(6) . . . . ?
C12 C14 C15 C16 177.2(7) . . . . ?
C17 C14 C15 C16 -4.9(12) . . . . ?
C15 C14 C17 C21 -44.4(10) . . . . ?
C12 C14 C17 C21 133.1(7) . . . . ?
C15 C14 C17 C18 134.9(7) . . . . ?
C12 C14 C17 C18 -47.5(10) . . . . ?
C21 C17 C18 C19 -0.6(11) . . . . ?
C14 C17 C18 C19 180.0(7) . . . . ?
C20 N6 C19 C18 -1.1(12) . . . . ?
Mn1 N6 C19 C18 179.7(6) . . . . ?
C17 C18 C19 N6 1.1(13) . . . . ?
C19 N6 C20 C21 0.7(11) . . . . ?
Mn1 N6 C20 C21 179.9(6) . . . . ?
N6 C20 C21 C17 -0.4(12) . . . . ?
C18 C17 C21 C20 0.3(10) . . . . ?
C14 C17 C21 C20 179.7(6) . . . . ?
